data_2201335
loop_
_publ_author_name
'Choudhury, A. R'
'Guru Row, T. N.'

_publ_section_title
;
 (3-Methoxyphenyl)acetic acid
;
_journal_issue 8
_journal_name_full 'Acta Crystallographica Section E'
_journal_page_first o889
_journal_page_last o890
_journal_paper_doi 10.1107/S1600536802012102
_journal_volume 58
_journal_year 2002
_chemical_formula_iupac 'C9 H10 O3'
_chemical_formula_moiety 'C9 H10 O3'
_chemical_formula_sum 'C9 H10 O3'
_chemical_formula_weight 166.17
_chemical_name_common 'm-methoxyphenyl acetic acid'
_chemical_name_systematic
;
(3-methoxyphenyl) acetic acid
;
_space_group_IT_number 14
_symmetry_cell_setting monoclinic
_symmetry_space_group_name_Hall '-P 2ybc'
_symmetry_space_group_name_H-M 'P 1 21/c 1'
_atom_sites_solution_hydrogens geom
_atom_sites_solution_primary direct
_atom_sites_solution_secondary difmap
_cell_angle_alpha 90.00
_cell_angle_beta 90.730(10)
_cell_angle_gamma 90.00
_cell_formula_units_Z 4
_cell_length_a 16.266(3)
_cell_length_b 5.1024(11)
_cell_length_c 10.095(2)
_cell_measurement_reflns_used 3478
_cell_measurement_temperature 293(2)
_cell_measurement_theta_max 21.25
_cell_measurement_theta_min 2.35
_cell_volume 837.8(3)
_computing_cell_refinement SMART
_computing_data_collection 'SMART (Bruker, 1998)'
_computing_data_reduction 'SAINT (Bruker, 1998)'
_computing_molecular_graphics 'ORTEP-3 for Windows (Farrugia, 1997) and CAMERON (Watkin et al., 1993)'
_computing_publication_material 'PLATON (Spek, 1990)'
_computing_structure_refinement 'SHELXL97 (Sheldrick, 1997)'
_computing_structure_solution 'SHELXS97 (Sheldrick, 1997)'
_diffrn_ambient_temperature 293(2)
_diffrn_measured_fraction_theta_full 0.999
_diffrn_measured_fraction_theta_max 0.999
_diffrn_measurement_device_type 'Bruker SMART CCD area-detector'
_diffrn_measurement_method '\f and \w'
_diffrn_radiation_monochromator graphite
_diffrn_radiation_source 'fine-focus sealed tube'
_diffrn_radiation_type MoK\a
_diffrn_radiation_wavelength 0.71073
_diffrn_reflns_av_R_equivalents 0.0366
_diffrn_reflns_av_sigmaI/netI 0.0284
_diffrn_reflns_limit_h_max 20
_diffrn_reflns_limit_h_min -20
_diffrn_reflns_limit_k_max 6
_diffrn_reflns_limit_k_min -6
_diffrn_reflns_limit_l_max 12
_diffrn_reflns_limit_l_min -12
_diffrn_reflns_number 6276
_diffrn_reflns_reduction_process
;
 ?
;
_diffrn_reflns_theta_full 26.37
_diffrn_reflns_theta_max 26.37
_diffrn_reflns_theta_min 1.25
_diffrn_standards_number 0
_exptl_absorpt_coefficient_mu 0.099
_exptl_absorpt_correction_type none
_exptl_crystal_colour colourless
_exptl_crystal_density_diffrn 1.317
_exptl_crystal_density_method 'Not measured'
_exptl_crystal_description prism
_exptl_crystal_F_000 352
_exptl_crystal_size_max 0.40
_exptl_crystal_size_mid 0.35
_exptl_crystal_size_min 0.20
_refine_diff_density_max 0.145
_refine_diff_density_min -0.163
_refine_ls_extinction_method none
_refine_ls_goodness_of_fit_ref 1.028
_refine_ls_hydrogen_treatment constr
_refine_ls_matrix_type full
_refine_ls_number_parameters 149
_refine_ls_number_reflns 1714
_refine_ls_number_restraints 0
_refine_ls_restrained_S_all 1.028
_refine_ls_R_factor_all 0.0512
_refine_ls_R_factor_gt 0.0397
_refine_ls_shift/su_max 0.003
_refine_ls_shift/su_mean 0.000
_refine_ls_structure_factor_coef Fsqd
_refine_ls_weighting_details 'calc w = 1/[\s^2^(Fo^2^)+(0.077P)^2^+0.0041P] where P = (Fo^2^+2Fc^2^)/3'
_refine_ls_weighting_scheme calc
_refine_ls_wR_factor_gt 0.1103
_refine_ls_wR_factor_ref 0.1170
_reflns_number_gt 1310
_reflns_number_total 1714
_reflns_threshold_expression I>2\s(I)
_cod_data_source_file cf6192.cif
_cod_data_source_block I
_cod_depositor_comments
;
The following automatic conversions were performed:
'_symmetry_cell_setting' value 'Monoclinic' changed to 'monoclinic'
according to '/home/saulius/struct/CIF-dictionaries/cif_core.dic'
dictionary named 'cif_core.dic' version 2.4.1 from 2010-06-29.

Automatic conversion script
Id: cif_fix_enum 1527 2010-12-29 10:47:43Z saulius 

The following automatic conversions were performed:

'_symmetry_cell_setting' value 'Monoclinic' changed to 'monoclinic'
according to /home/saulius/struct/CIF-dictionaries/cif_core.dic
dictionary named 'cif_core.dic' version 2.4.1 from 2010-06-29.

Automatic conversion script
Id: cif_fix_values 1715 2011-07-08 13:25:40Z adriana 
;
_cod_original_sg_symbol_H-M 'P 21/c'
_cod_database_code 2201335
_cod_database_fobs_code 2201335

loop_
_symmetry_equiv_pos_as_xyz
x,y,z
-x,1/2+y,1/2-z
-x,-y,-z
x,1/2-y,1/2+z

loop_
_atom_site_label
_atom_site_fract_x
_atom_site_fract_y
_atom_site_fract_z
_atom_site_U_iso_or_equiv
_atom_site_adp_type
_atom_site_calc_flag
_atom_site_refinement_flags
_atom_site_occupancy
_atom_site_disorder_assembly
_atom_site_disorder_group
_atom_site_type_symbol
O2 0.00838(6) 0.7832(2) 0.60937(12) 0.0731(4) Uani d . 1 . . O
H2 -0.0185 0.7149 0.5493 0.110 Uiso calc R 1 . . H
O3 0.41770(7) 0.5419(2) 0.63480(11) 0.0737(4) Uani d . 1 . . O
O1 0.08963(6) 0.4467(2) 0.57274(11) 0.0714(4) Uani d . 1 . . O
C1 0.07511(8) 0.6489(3) 0.63060(13) 0.0495(3) Uani d . 1 . . C
C4 0.27706(8) 0.6621(3) 0.68455(12) 0.0487(3) Uani d . 1 . . C
H4 0.2764 0.7924 0.6201 0.058 Uiso calc R 1 . . H
C5 0.34717(8) 0.5141(3) 0.70481(13) 0.0511(4) Uani d . 1 . . C
C3 0.20771(8) 0.6175(3) 0.75966(12) 0.0493(3) Uani d . 1 . . C
C6 0.34836(9) 0.3195(3) 0.80052(15) 0.0612(4) Uani d . 1 . . C
H6 0.3950 0.2170 0.8134 0.073 Uiso calc R 1 . . H
C8 0.21015(10) 0.4272(3) 0.85640(14) 0.0615(4) Uani d . 1 . . C
H8 0.1644 0.3982 0.9086 0.074 Uiso calc R 1 . . H
C2 0.13036(9) 0.7699(3) 0.73258(15) 0.0588(4) Uani d . 1 . . C
H2A 0.1004 0.7872 0.8145 0.071 Uiso calc R 1 . . H
H2B 0.1451 0.9447 0.7035 0.071 Uiso calc R 1 . . H
C7 0.28013(11) 0.2797(3) 0.87604(15) 0.0676(5) Uani d . 1 . . C
H7 0.2811 0.1513 0.9414 0.081 Uiso calc R 1 . . H
C9 0.42115(11) 0.7507(3) 0.5427(2) 0.0815(5) Uani d . 1 . . C
H9A 0.3779 0.7310 0.4780 0.122 Uiso calc R 1 . . H
H9B 0.4733 0.7485 0.4993 0.122 Uiso calc R 1 . . H
H9C 0.4146 0.9143 0.5884 0.122 Uiso calc R 1 . . H

loop_
_atom_site_aniso_label
_atom_site_aniso_U_11
_atom_site_aniso_U_22
_atom_site_aniso_U_33
_atom_site_aniso_U_12
_atom_site_aniso_U_13
_atom_site_aniso_U_23
O2 0.0590(7) 0.0726(7) 0.0871(8) 0.0166(5) -0.0215(5) -0.0202(6)
O3 0.0543(7) 0.0820(8) 0.0850(8) 0.0105(5) 0.0109(5) 0.0118(6)
O1 0.0562(6) 0.0795(8) 0.0780(7) 0.0159(5) -0.0183(5) -0.0306(6)
C1 0.0419(7) 0.0573(8) 0.0493(7) -0.0005(6) 0.0024(5) -0.0014(6)
C4 0.0533(8) 0.0482(7) 0.0444(6) -0.0007(6) -0.0058(5) 0.0013(5)
C5 0.0499(8) 0.0530(8) 0.0501(7) -0.0013(6) -0.0057(6) -0.0037(6)
C3 0.0475(7) 0.0537(7) 0.0465(7) -0.0063(6) -0.0071(5) -0.0094(6)
C6 0.0640(10) 0.0567(8) 0.0623(8) 0.0035(7) -0.0177(7) 0.0029(7)
C8 0.0626(9) 0.0702(10) 0.0517(8) -0.0193(8) -0.0005(7) 0.0006(7)
C2 0.0506(8) 0.0656(9) 0.0602(8) 0.0027(6) -0.0023(6) -0.0155(7)
C7 0.0833(12) 0.0611(9) 0.0580(8) -0.0110(8) -0.0152(8) 0.0138(7)
C9 0.0743(11) 0.0746(11) 0.0963(13) -0.0069(9) 0.0283(10) 0.0097(10)

loop_
_atom_type_symbol
_atom_type_description
_atom_type_scat_dispersion_real
_atom_type_scat_dispersion_imag
_atom_type_scat_source
O O 0.0106 0.0060 'International Tables Vol C Tables 4.2.6.8 and 6.1.1.4'
H H 0.0000 0.0000 'International Tables Vol C Tables 4.2.6.8 and 6.1.1.4'
C C 0.0033 0.0016 'International Tables Vol C Tables 4.2.6.8 and 6.1.1.4'

loop_
_geom_angle_atom_site_label_1
_geom_angle_atom_site_label_2
_geom_angle_atom_site_label_3
_geom_angle
C1 O2 H2 109.5
C5 O3 C9 117.39(12)
O1 C1 O2 122.53(12)
O1 C1 C2 124.49(12)
O2 C1 C2 112.98(12)
C5 C4 C3 120.38(12)
C5 C4 H4 119.8
C3 C4 H4 119.8
O3 C5 C4 124.42(12)
O3 C5 C6 115.61(13)
C4 C5 C6 119.96(13)
C8 C3 C4 119.16(13)
C8 C3 C2 120.72(13)
C4 C3 C2 120.10(12)
C7 C6 C5 119.37(14)
C7 C6 H6 120.3
C5 C6 H6 120.3
C7 C8 C3 120.25(14)
C7 C8 H8 119.9
C3 C8 H8 119.9
C1 C2 C3 114.05(11)
C1 C2 H2A 108.7
C3 C2 H2A 108.7
C1 C2 H2B 108.7
C3 C2 H2B 108.7
H2A C2 H2B 107.6
C6 C7 C8 120.86(14)
C6 C7 H7 119.6
C8 C7 H7 119.6
O3 C9 H9A 109.5
O3 C9 H9B 109.5
H9A C9 H9B 109.5
O3 C9 H9C 109.5
H9A C9 H9C 109.5
H9B C9 H9C 109.5

loop_
_geom_bond_atom_site_label_1
_geom_bond_atom_site_label_2
_geom_bond_site_symmetry_2
_geom_bond_distance
_geom_bond_publ_flag
O2 C1 . 1.2991(16) ?
O2 H2 . 0.820 ?
O3 C5 . 1.3626(17) ?
O3 C9 . 1.415(2) ?
O1 C1 . 1.2104(16) ?
C1 C2 . 1.4917(19) ?
C4 C5 . 1.3809(19) ?
C4 C3 . 1.3860(19) ?
C4 H4 . 0.930 ?
C5 C6 . 1.385(2) ?
C3 C8 . 1.377(2) ?
C3 C2 . 1.5011(19) ?
C6 C7 . 1.370(2) ?
C6 H6 . 0.930 ?
C8 C7 . 1.377(2) ?
C8 H8 . 0.930 ?
C2 H2A . 0.970 ?
C2 H2B . 0.970 ?
C7 H7 . 0.930 ?
C9 H9A . 0.960 ?
C9 H9B . 0.960 ?
C9 H9C . 0.960 ?

loop_
_geom_hbond_atom_site_label_D
_geom_hbond_atom_site_label_H
_geom_hbond_atom_site_label_A
_geom_hbond_site_symmetry_A
_geom_hbond_distance_DH
_geom_hbond_distance_HA
_geom_hbond_distance_DA
_geom_hbond_angle_DHA
_geom_hbond_publ_flag
O2 H2 O1 3_566 0.82 1.87 2.687(2) 173 yes

loop_
_cod_related_entry_id
_cod_related_entry_database
_cod_related_entry_code
1 ChemSpider 14948
